data_7125188
loop_
_publ_author_name
'Colin-Molina, Abraham'
'P\'erez-Estrada, Salvador'
'Roa, Arian E.'
'Villagrana-Garcia, Alvin'
'Hern\'andez-Ortega, Sim\'on'
'Rodr\'iguez, Mario'
'Brown, Stuart E.'
'Rodr\'iguez-Molina, Braulio'

_publ_section_title
;
 Isotropic rotation in amphidynamic crystals of stacked carbazole-based
 rotors featuring halogen-bonded stators.
;
_journal_issue 87
_journal_name_full 'Chemical communications (Cambridge, England)'
_journal_page_first 12833
_journal_page_last 12836
_journal_paper_doi 10.1039/c6cc07379d
_journal_volume 52
_journal_year 2016
_chemical_formula_moiety 'C30 H16 Br4 N2'
_chemical_formula_sum 'C30 H16 Br4 N2'
_chemical_formula_weight 724.09
_space_group_crystal_system monoclinic
_space_group_IT_number 15
_space_group_name_Hall '-C 2yc'
_space_group_name_H-M_alt 'C 1 2/c 1'
_atom_sites_solution_hydrogens geom
_audit_creation_method SHELXL-2014/7
_audit_update_record
;
2016-04-29 deposited with the CCDC.
2016-09-26 downloaded from the CCDC.
;
_cell_angle_alpha 90
_cell_angle_beta 100.956(2)
_cell_angle_gamma 90
_cell_formula_units_Z 4
_cell_length_a 28.561(3)
_cell_length_b 3.8983(4)
_cell_length_c 22.009(2)
_cell_measurement_reflns_used 3628
_cell_measurement_temperature 150(2)
_cell_measurement_theta_max 25.07
_cell_measurement_theta_min 2.15
_cell_volume 2405.8(4)
_computing_cell_refinement 'APEX2 V2012 (Bruker, 2012)'
_computing_data_collection 'APEX2 V2012 (Bruker, 2012)'
_computing_data_reduction 'SAINT V8.27B  (Bruker, 2012)'
_computing_molecular_graphics 'XP V 5.1 (Bruker, 1998)'
_computing_publication_material 'SHELXTL  (Sheldrick, 2014)'
_computing_structure_refinement 'SHELXL-2014/7 (Sheldrick, 2014)'
_computing_structure_solution 'SHELXL-2014/7 (Sheldrick, 2014)'
_diffrn_ambient_temperature 150(2)
_diffrn_detector_area_resol_mean 0.83
_diffrn_measured_fraction_theta_full 0.995
_diffrn_measured_fraction_theta_max 0.995
_diffrn_measurement_device_type 'Bruker APEX2 CCD area detector'
_diffrn_measurement_method '\f and \w scans'
_diffrn_radiation_type MoK\a
_diffrn_radiation_wavelength 0.71073
_diffrn_reflns_av_R_equivalents 0.0905
_diffrn_reflns_av_unetI/netI 0.0734
_diffrn_reflns_Laue_measured_fraction_full 0.995
_diffrn_reflns_Laue_measured_fraction_max 0.995
_diffrn_reflns_limit_h_max 34
_diffrn_reflns_limit_h_min -28
_diffrn_reflns_limit_k_max 4
_diffrn_reflns_limit_k_min -4
_diffrn_reflns_limit_l_max 21
_diffrn_reflns_limit_l_min -26
_diffrn_reflns_number 4866
_diffrn_reflns_point_group_measured_fraction_full 0.995
_diffrn_reflns_point_group_measured_fraction_max 0.995
_diffrn_reflns_theta_full 25.076
_diffrn_reflns_theta_max 25.076
_diffrn_reflns_theta_min 2.150
_diffrn_source fine-focus
_exptl_absorpt_coefficient_mu 6.716
_exptl_absorpt_correction_T_max 0.7936
_exptl_absorpt_correction_T_min 0.3937
_exptl_absorpt_correction_type multi-scan
_exptl_absorpt_process_details 'SHELXTL (Sheldrick, 2014)'
_exptl_crystal_colour colourless
_exptl_crystal_density_diffrn 1.999
_exptl_crystal_description Prism
_exptl_crystal_F_000 1400
_exptl_crystal_size_max 0.324
_exptl_crystal_size_mid 0.058
_exptl_crystal_size_min 0.056
_refine_diff_density_max 0.596
_refine_diff_density_min -1.109
_refine_diff_density_rms 0.153
_refine_ls_extinction_method none
_refine_ls_goodness_of_fit_ref 0.976
_refine_ls_hydrogen_treatment constr
_refine_ls_matrix_type full
_refine_ls_number_parameters 163
_refine_ls_number_reflns 2141
_refine_ls_number_restraints 0
_refine_ls_restrained_S_all 0.976
_refine_ls_R_factor_all 0.0489
_refine_ls_R_factor_gt 0.0334
_refine_ls_shift/su_max 0.003
_refine_ls_shift/su_mean 0.000
_refine_ls_structure_factor_coef Fsqd
_refine_ls_weighting_details 'w=1/[\s^2^(Fo^2^)+(0.0239P)^2^] where P=(Fo^2^+2Fc^2^)/3'
_refine_ls_weighting_scheme calc
_refine_ls_wR_factor_gt 0.0596
_refine_ls_wR_factor_ref 0.0641
_reflns_Friedel_coverage 0.000
_reflns_number_gt 1741
_reflns_number_total 2141
_reflns_threshold_expression 'I > 2\s(I)'
_cod_data_source_file c6cc07379d2.cif
_cod_data_source_block 041rmb16
_cod_original_cell_volume 2405.7(4)
_cod_original_sg_symbol_H-M 'C 2/c'
_cod_database_code 7125188
_shelx_shelxl_version_number 2014/7
_shelx_space_group_comment
; 
The symmetry employed for this shelxl refinement is uniquely defined 
by the following loop, which should always be used as a source of 
symmetry information in preference to the above space-group names. 
They are only intended as comments. 
;
_shelx_estimated_absorpt_t_min 0.220
_shelx_estimated_absorpt_t_max 0.705

loop_
_space_group_symop_operation_xyz
'x, y, z'
'-x, y, -z+1/2'
'x+1/2, y+1/2, z'
'-x+1/2, y+1/2, -z+1/2'
'-x, -y, -z'
'x, -y, z-1/2'
'-x+1/2, -y+1/2, -z'
'x+1/2, -y+1/2, z-1/2'

loop_
_atom_site_label
_atom_site_type_symbol
_atom_site_fract_x
_atom_site_fract_y
_atom_site_fract_z
_atom_site_U_iso_or_equiv
_atom_site_adp_type
_atom_site_occupancy
_atom_site_site_symmetry_order
_atom_site_calc_flag
_atom_site_refinement_flags_posn
_atom_site_refinement_flags_adp
Br1 Br 0.85553(2) 0.26258(11) 0.37314(2) 0.02885(13) Uani 1 1 d . .
Br2 Br 1.02756(2) -0.38396(10) 0.11014(2) 0.02564(13) Uani 1 1 d . .
C1 C 0.79434(12) 0.3572(9) 0.18819(16) 0.0166(8) Uani 1 1 d . .
H1 H 0.7650 0.4378 0.1649 0.020 Uiso 1 1 calc R U
C2 C 0.80391(12) 0.3697(9) 0.25196(16) 0.0169(8) Uani 1 1 d . .
H2 H 0.7808 0.4635 0.2731 0.020 Uiso 1 1 calc R U
C3 C 0.84641(12) 0.2485(9) 0.28551(15) 0.0159(8) Uani 1 1 d . .
C4 C 0.88203(12) 0.1200(9) 0.25789(15) 0.0150(8) Uani 1 1 d . .
H4 H 0.9114 0.0425 0.2816 0.018 Uiso 1 1 calc R U
C4A C 0.87297(12) 0.1087(9) 0.19346(15) 0.0139(7) Uani 1 1 d . .
C4B C 0.90209(11) 0.0023(9) 0.14942(15) 0.0140(7) Uani 1 1 d . .
C5 C 0.94773(12) -0.1328(9) 0.15572(16) 0.0186(8) Uani 1 1 d . .
H5 H 0.9666 -0.1738 0.1955 0.022 Uiso 1 1 calc R U
C6 C 0.96493(12) -0.2056(9) 0.10298(17) 0.0192(8) Uani 1 1 d . .
C7 C 0.93796(13) -0.1455(9) 0.04409(17) 0.0202(8) Uani 1 1 d . .
H7 H 0.9511 -0.1959 0.0085 0.024 Uiso 1 1 calc R U
C8 C 0.89267(12) -0.0142(9) 0.03716(16) 0.0196(8) Uani 1 1 d . .
H8 H 0.8741 0.0262 -0.0028 0.023 Uiso 1 1 calc R U
C8A C 0.87463(12) 0.0582(9) 0.09001(15) 0.0151(8) Uani 1 1 d . .
N9 N 0.82995(10) 0.1885(7) 0.09600(13) 0.0162(7) Uani 1 1 d . .
C9A C 0.82981(12) 0.2206(8) 0.15921(16) 0.0149(8) Uani 1 1 d . .
C10 C 0.78947(12) 0.2217(9) 0.04780(16) 0.0163(8) Uani 1 1 d . .
C11 C 0.79323(12) 0.3872(9) -0.00703(15) 0.0160(8) Uani 1 1 d . .
H11 H 0.8229 0.4830 -0.0118 0.019 Uiso 1 1 calc R U
C12 C 0.75426(12) 0.4132(9) -0.05439(15) 0.0153(8) Uani 1 1 d . .
H12 H 0.7573 0.5243 -0.0919 0.018 Uiso 1 1 calc R U

loop_
_atom_site_aniso_label
_atom_site_aniso_U_11
_atom_site_aniso_U_22
_atom_site_aniso_U_33
_atom_site_aniso_U_23
_atom_site_aniso_U_13
_atom_site_aniso_U_12
Br1 0.0272(2) 0.0468(3) 0.0129(2) -0.00082(18) 0.00487(15) 0.0045(2)
Br2 0.0156(2) 0.0299(2) 0.0319(2) -0.00685(18) 0.00592(16) 0.00337(17)
C1 0.0133(19) 0.0200(19) 0.0160(19) 0.0019(16) 0.0017(15) 0.0005(16)
C2 0.0151(19) 0.0188(19) 0.0176(19) -0.0002(16) 0.0056(15) -0.0001(16)
C3 0.019(2) 0.0183(18) 0.0113(17) -0.0009(16) 0.0051(15) -0.0034(16)
C4 0.0134(18) 0.0176(18) 0.0125(18) 0.0019(16) -0.0014(14) 0.0012(16)
C4A 0.0132(18) 0.0142(17) 0.0141(18) -0.0012(15) 0.0023(14) -0.0004(15)
C4B 0.0128(18) 0.0147(17) 0.0142(18) -0.0010(16) 0.0015(14) -0.0028(15)
C5 0.0186(19) 0.0207(19) 0.0150(19) 0.0001(16) -0.0003(15) -0.0005(17)
C6 0.0097(18) 0.022(2) 0.027(2) -0.0047(17) 0.0050(15) -0.0005(16)
C7 0.022(2) 0.023(2) 0.0178(19) -0.0075(17) 0.0096(16) -0.0051(17)
C8 0.0174(19) 0.027(2) 0.0131(18) -0.0024(17) 0.0009(15) -0.0008(17)
C8A 0.0132(18) 0.018(2) 0.0136(18) -0.0011(16) 0.0019(14) -0.0014(16)
N9 0.0128(16) 0.0248(18) 0.0101(14) 0.0004(13) 0.0002(11) 0.0023(13)
C9A 0.0162(19) 0.0154(19) 0.0132(17) 0.0020(15) 0.0031(14) -0.0006(15)
C10 0.0149(19) 0.020(2) 0.0136(18) -0.0046(16) 0.0007(14) 0.0025(16)
C11 0.0137(18) 0.0204(19) 0.0147(18) -0.0010(16) 0.0045(15) -0.0025(16)
C12 0.0160(19) 0.019(2) 0.0110(17) 0.0013(15) 0.0021(14) -0.0017(16)

loop_
_atom_type_symbol
_atom_type_description
_atom_type_scat_dispersion_real
_atom_type_scat_dispersion_imag
_atom_type_scat_source
C C 0.0033 0.0016 'International Tables Vol C Tables 4.2.6.8 and 6.1.1.4'
H H 0.0000 0.0000 'International Tables Vol C Tables 4.2.6.8 and 6.1.1.4'
N N 0.0061 0.0033 'International Tables Vol C Tables 4.2.6.8 and 6.1.1.4'
Br Br -0.2901 2.4595 'International Tables Vol C Tables 4.2.6.8 and 6.1.1.4'

loop_
_geom_angle_atom_site_label_1
_geom_angle_atom_site_label_2
_geom_angle_atom_site_label_3
_geom_angle
_geom_angle_site_symmetry_1
_geom_angle_site_symmetry_3
C2 C1 C9A 117.2(3) . .
C2 C1 H1 121.4 . .
C9A C1 H1 121.4 . .
C3 C2 C1 121.1(3) . .
C3 C2 H2 119.4 . .
C1 C2 H2 119.4 . .
C4 C3 C2 122.6(3) . .
C4 C3 Br1 119.3(3) . .
C2 C3 Br1 118.1(2) . .
C3 C4 C4A 116.9(3) . .
C3 C4 H4 121.6 . .
C4A C4 H4 121.6 . .
C9A C4A C4 121.1(3) . .
C9A C4A C4B 106.8(3) . .
C4 C4A C4B 132.0(3) . .
C5 C4B C8A 119.9(3) . .
C5 C4B C4A 133.4(3) . .
C8A C4B C4A 106.7(3) . .
C6 C5 C4B 118.3(3) . .
C6 C5 H5 120.9 . .
C4B C5 H5 120.9 . .
C5 C6 C7 121.8(3) . .
C5 C6 Br2 119.2(3) . .
C7 C6 Br2 118.9(3) . .
C8 C7 C6 120.5(3) . .
C8 C7 H7 119.7 . .
C6 C7 H7 119.7 . .
C7 C8 C8A 118.4(3) . .
C7 C8 H8 120.8 . .
C8A C8 H8 120.8 . .
C8 C8A N9 129.9(3) . .
C8 C8A C4B 121.1(3) . .
N9 C8A C4B 109.0(3) . .
C9A N9 C8A 107.5(3) . .
C9A N9 C10 125.5(3) . .
C8A N9 C10 126.1(3) . .
C4A C9A N9 110.0(3) . .
C4A C9A C1 121.1(3) . .
N9 C9A C1 128.8(3) . .
C12 C10 C11 119.1(3) 7_655 .
C12 C10 N9 120.6(3) 7_655 .
C11 C10 N9 120.3(3) . .
C12 C11 C10 120.4(3) . .
C12 C11 H11 119.8 . .
C10 C11 H11 119.8 . .
C11 C12 C10 120.5(3) . 7_655
C11 C12 H12 119.8 . .
C10 C12 H12 119.8 7_655 .

loop_
_geom_bond_atom_site_label_1
_geom_bond_atom_site_label_2
_geom_bond_distance
_geom_bond_site_symmetry_2
Br1 C3 1.897(3) .
Br2 C6 1.898(3) .
C1 C2 1.379(5) .
C1 C9A 1.401(5) .
C1 H1 0.9500 .
C2 C3 1.379(5) .
C2 H2 0.9500 .
C3 C4 1.375(4) .
C4 C4A 1.393(5) .
C4 H4 0.9500 .
C4A C9A 1.387(5) .
C4A C4B 1.452(4) .
C4B C5 1.388(5) .
C4B C8A 1.408(5) .
C5 C6 1.373(5) .
C5 H5 0.9500 .
C6 C7 1.396(5) .
C7 C8 1.372(5) .
C7 H7 0.9500 .
C8 C8A 1.388(4) .
C8 H8 0.9500 .
C8A N9 1.403(4) .
N9 C9A 1.398(4) .
N9 C10 1.419(4) .
C10 C12 1.388(5) 7_655
C10 C11 1.390(5) .
C11 C12 1.376(5) .
C11 H11 0.9500 .
C12 C10 1.388(5) 7_655
C12 H12 0.9500 .
